data_2227999
loop_
_publ_author_name
'Chang, Jiu Li'
'Gao, Zhi Yong'
'Zhao, Ning'

_publ_section_title
;
 Diazidobis[4,4,5,5-tetramethyl-2-(1,3-thiazol-2-yl)-2-imidazoline-1-oxyl
 3-oxide-\k^2^<i>N</i>^1^,<i>O</i>^3^]nickel(II)
;
_journal_coeditor_code SJ5040
_journal_issue 11
_journal_name_full 'Acta Crystallographica Section E'
_journal_page_first m1481
_journal_paper_doi 10.1107/S1600536810042455
_journal_volume 66
_journal_year 2010
_chemical_formula_iupac '[Ni (N3)2 (C10 H14 N3 O2 S)2]'
_chemical_formula_moiety 'C20 H28 Ni N12 O4 S2'
_chemical_formula_sum 'C20 H28 N12 Ni O4 S2'
_chemical_formula_weight 623.37
_chemical_name_systematic
;
Diazidobis[4,4,5,5-tetramethyl-2-(1,3-thiazol-2-yl)-2-imidazoline-1-oxyl
3-oxide-\k^2^<i>N</i>^1^,<i>O</i>^3^]nickel(II)
;
_space_group_IT_number 14
_symmetry_cell_setting monoclinic
_symmetry_space_group_name_Hall '-P 2ybc'
_symmetry_space_group_name_H-M 'P 1 21/c 1'
_atom_sites_solution_hydrogens geom
_atom_sites_solution_primary direct
_atom_sites_solution_secondary difmap
_audit_creation_method SHELXL-97
_cell_angle_alpha 90.00
_cell_angle_beta 102.6950(10)
_cell_angle_gamma 90.00
_cell_formula_units_Z 2
_cell_length_a 9.9212(7)
_cell_length_b 12.1732(8)
_cell_length_c 11.1795(8)
_cell_measurement_reflns_used 5712
_cell_measurement_temperature 291(2)
_cell_measurement_theta_max 29.26
_cell_measurement_theta_min 2.69
_cell_volume 1317.17(16)
_computing_cell_refinement 'SAINT (Bruker, 2002)'
_computing_data_collection 'SMART (Bruker, 2002)'
_computing_data_reduction 'SAINT (Bruker, 2002)'
_computing_molecular_graphics 'SHELXTL (Sheldrick, 2008)'
_computing_publication_material 'publCIF (Westrip, 2010)'
_computing_structure_refinement 'SHELXL97 (Sheldrick, 2008)'
_computing_structure_solution 'SHELXS97 (Sheldrick, 2008)'
_diffrn_ambient_temperature 291(2)
_diffrn_measured_fraction_theta_full 0.993
_diffrn_measured_fraction_theta_max 0.993
_diffrn_measurement_device_type 'Bruker SMART APEX CCD'
_diffrn_measurement_method '\f and \w scans'
_diffrn_radiation_monochromator graphite
_diffrn_radiation_source 'fine-focus sealed tube'
_diffrn_radiation_type MoK\a
_diffrn_radiation_wavelength 0.71073
_diffrn_reflns_av_R_equivalents 0.0098
_diffrn_reflns_av_sigmaI/netI 0.0109
_diffrn_reflns_limit_h_max 9
_diffrn_reflns_limit_h_min -12
_diffrn_reflns_limit_k_max 15
_diffrn_reflns_limit_k_min -14
_diffrn_reflns_limit_l_max 13
_diffrn_reflns_limit_l_min -14
_diffrn_reflns_number 7812
_diffrn_reflns_theta_full 27.49
_diffrn_reflns_theta_max 27.49
_diffrn_reflns_theta_min 2.69
_diffrn_standards_number 0
_exptl_absorpt_coefficient_mu 0.948
_exptl_absorpt_correction_T_max 0.8739
_exptl_absorpt_correction_T_min 0.7034
_exptl_absorpt_correction_type multi-scan
_exptl_absorpt_process_details '(SADABS; Sheldrick , 1996)'
_exptl_crystal_colour 'dark purple'
_exptl_crystal_density_diffrn 1.572
_exptl_crystal_density_method 'not measured'
_exptl_crystal_description block
_exptl_crystal_F_000 648
_exptl_crystal_size_max 0.40
_exptl_crystal_size_mid 0.22
_exptl_crystal_size_min 0.15
_refine_diff_density_max 0.247
_refine_diff_density_min -0.268
_refine_ls_extinction_method none
_refine_ls_goodness_of_fit_ref 1.056
_refine_ls_hydrogen_treatment constr
_refine_ls_matrix_type full
_refine_ls_number_parameters 182
_refine_ls_number_reflns 3005
_refine_ls_number_restraints 0
_refine_ls_restrained_S_all 1.056
_refine_ls_R_factor_all 0.0261
_refine_ls_R_factor_gt 0.0244
_refine_ls_shift/su_max 0.001
_refine_ls_shift/su_mean 0.000
_refine_ls_structure_factor_coef Fsqd
_refine_ls_weighting_details 'calc w=1/[\s^2^(Fo^2^)+(0.0310P)^2^+0.5195P] where P=(Fo^2^+2Fc^2^)/3'
_refine_ls_weighting_scheme calc
_refine_ls_wR_factor_gt 0.0639
_refine_ls_wR_factor_ref 0.0652
_reflns_number_gt 2834
_reflns_number_total 3005
_reflns_threshold_expression I>2\s(I)
_cod_data_source_file sj5040.cif
_cod_data_source_block I
_cod_original_sg_symbol_H-M 'P 21/c'
_cod_database_code 2227999
_cod_database_fobs_code 2227999

loop_
_symmetry_equiv_pos_as_xyz
'x, y, z'
'-x, y+1/2, -z+1/2'
'-x, -y, -z'
'x, -y-1/2, z-1/2'

loop_
_atom_site_type_symbol
_atom_site_label
_atom_site_fract_x
_atom_site_fract_y
_atom_site_fract_z
_atom_site_U_iso_or_equiv
_atom_site_adp_type
_atom_site_calc_flag
_atom_site_refinement_flags
_atom_site_occupancy
_atom_site_disorder_assembly
_atom_site_disorder_group
Ni Ni1 0.5000 1.0000 0.5000 0.02603(8) Uani d S 1 . .
S S1 0.75033(4) 1.27825(3) 0.38125(4) 0.04133(11) Uani d . 1 . .
O O1 0.64775(12) 0.90740(9) 0.43831(12) 0.0486(3) Uani d . 1 . .
O O2 0.89398(15) 1.14747(11) 0.24875(14) 0.0611(4) Uani d . 1 . .
N N1 0.60808(11) 1.13921(9) 0.47330(10) 0.0272(2) Uani d . 1 . .
N N2 0.72751(11) 0.94577(9) 0.37164(10) 0.0285(2) Uani d . 1 . .
N N3 0.84655(12) 1.05745(10) 0.28101(11) 0.0360(3) Uani d . 1 . .
N N4 0.61887(17) 0.99070(14) 0.67735(14) 0.0568(4) Uani d . 1 . .
N N5 0.58855(14) 0.95757(10) 0.76655(12) 0.0380(3) Uani d . 1 . .
N N6 0.5618(2) 0.92594(14) 0.85593(15) 0.0652(5) Uani d . 1 . .
C C1 0.64979(16) 1.32436(12) 0.47626(15) 0.0391(3) Uani d . 1 . .
H H1 0.6423 1.3976 0.4976 0.047 Uiso calc R 1 . .
C C2 0.58239(15) 1.24038(11) 0.51644(13) 0.0329(3) Uani d . 1 . .
H H2A 0.5231 1.2506 0.5694 0.039 Uiso calc R 1 . .
C C3 0.69761(13) 1.14629(10) 0.40176(12) 0.0269(2) Uani d . 1 . .
C C4 0.75220(13) 1.05162(11) 0.35158(12) 0.0273(3) Uani d . 1 . .
C C5 0.79699(14) 0.86855(11) 0.29890(12) 0.0312(3) Uani d . 1 . .
C C6 0.90436(14) 0.94677(12) 0.25934(13) 0.0337(3) Uani d . 1 . .
C C7 0.8572(2) 0.77211(15) 0.37997(18) 0.0535(5) Uani d . 1 . .
H H7A 0.9144 0.7992 0.4548 0.080 Uiso calc R 1 . .
H H7B 0.9117 0.7275 0.3378 0.080 Uiso calc R 1 . .
H H7C 0.7834 0.7288 0.3984 0.080 Uiso calc R 1 . .
C C8 0.68251(19) 0.82790(16) 0.19319(16) 0.0524(4) Uani d . 1 . .
H H8A 0.6110 0.7937 0.2256 0.079 Uiso calc R 1 . .
H H8B 0.7201 0.7755 0.1452 0.079 Uiso calc R 1 . .
H H8C 0.6447 0.8890 0.1424 0.079 Uiso calc R 1 . .
C C9 1.04886(16) 0.94066(17) 0.34192(17) 0.0527(4) Uani d . 1 . .
H H9A 1.1050 0.9986 0.3207 0.079 Uiso calc R 1 . .
H H9B 1.0898 0.8709 0.3310 0.079 Uiso calc R 1 . .
H H9C 1.0427 0.9486 0.4260 0.079 Uiso calc R 1 . .
C C10 0.9140(2) 0.93844(17) 0.12542(15) 0.0534(4) Uani d . 1 . .
H H10A 0.8244 0.9506 0.0736 0.080 Uiso calc R 1 . .
H H10B 0.9463 0.8666 0.1099 0.080 Uiso calc R 1 . .
H H10C 0.9772 0.9929 0.1084 0.080 Uiso calc R 1 . .

loop_
_atom_site_aniso_label
_atom_site_aniso_U_11
_atom_site_aniso_U_22
_atom_site_aniso_U_33
_atom_site_aniso_U_12
_atom_site_aniso_U_13
_atom_site_aniso_U_23
Ni1 0.02752(13) 0.02314(12) 0.03225(13) -0.00064(8) 0.01700(9) 0.00075(8)
S1 0.0393(2) 0.02794(18) 0.0629(2) -0.00619(14) 0.02443(18) 0.00477(16)
O1 0.0554(7) 0.0281(5) 0.0793(8) 0.0016(5) 0.0519(6) 0.0040(5)
O2 0.0673(8) 0.0448(7) 0.0892(10) -0.0049(6) 0.0564(8) 0.0112(6)
N1 0.0276(5) 0.0250(5) 0.0319(5) 0.0002(4) 0.0125(4) 0.0003(4)
N2 0.0263(5) 0.0278(5) 0.0360(6) 0.0008(4) 0.0166(4) -0.0009(4)
N3 0.0350(6) 0.0362(6) 0.0439(6) -0.0003(5) 0.0238(5) 0.0031(5)
N4 0.0533(9) 0.0743(11) 0.0408(8) -0.0261(8) 0.0058(7) 0.0125(7)
N5 0.0436(7) 0.0299(6) 0.0405(7) -0.0034(5) 0.0091(5) 0.0021(5)
N6 0.1006(14) 0.0528(9) 0.0498(9) -0.0085(9) 0.0332(9) 0.0077(7)
C1 0.0374(7) 0.0253(6) 0.0563(9) -0.0016(5) 0.0136(7) -0.0045(6)
C2 0.0341(7) 0.0276(6) 0.0392(7) 0.0018(5) 0.0128(6) -0.0042(5)
C3 0.0244(6) 0.0252(6) 0.0326(6) -0.0015(5) 0.0098(5) 0.0023(5)
C4 0.0242(6) 0.0302(6) 0.0300(6) -0.0003(5) 0.0114(5) 0.0021(5)
C5 0.0307(6) 0.0327(7) 0.0337(6) 0.0056(5) 0.0145(5) -0.0028(5)
C6 0.0293(7) 0.0421(8) 0.0339(7) 0.0037(6) 0.0159(5) -0.0027(6)
C7 0.0550(10) 0.0485(10) 0.0647(11) 0.0239(8) 0.0300(9) 0.0160(8)
C8 0.0515(10) 0.0551(10) 0.0507(9) -0.0137(8) 0.0115(8) -0.0167(8)
C9 0.0299(8) 0.0678(12) 0.0603(10) 0.0029(7) 0.0095(7) -0.0120(9)
C10 0.0586(11) 0.0703(12) 0.0397(8) 0.0009(9) 0.0288(8) -0.0049(8)

loop_
_atom_type_symbol
_atom_type_description
_atom_type_scat_dispersion_real
_atom_type_scat_dispersion_imag
_atom_type_scat_source
C C 0.0033 0.0016 'International Tables Vol C Tables 4.2.6.8 and 6.1.1.4'
H H 0.0000 0.0000 'International Tables Vol C Tables 4.2.6.8 and 6.1.1.4'
N N 0.0061 0.0033 'International Tables Vol C Tables 4.2.6.8 and 6.1.1.4'
O O 0.0106 0.0060 'International Tables Vol C Tables 4.2.6.8 and 6.1.1.4'
S S 0.1246 0.1234 'International Tables Vol C Tables 4.2.6.8 and 6.1.1.4'
Ni Ni 0.3393 1.1124 'International Tables Vol C Tables 4.2.6.8 and 6.1.1.4'

loop_
_geom_angle_atom_site_label_1
_geom_angle_atom_site_label_2
_geom_angle_atom_site_label_3
_geom_angle_site_symmetry_1
_geom_angle_site_symmetry_3
_geom_angle
_geom_angle_publ_flag
N1 Ni1 N1 . 3_676 180.00(5) ?
N1 Ni1 N4 . 3_676 91.22(5) ?
N1 Ni1 N4 3_676 3_676 88.78(5) ?
N1 Ni1 N4 . . 88.78(5) ?
N1 Ni1 N4 3_676 . 91.22(5) ?
N4 Ni1 N4 3_676 . 180.0 ?
N1 Ni1 O1 . . 88.32(4) ?
N1 Ni1 O1 3_676 . 91.68(4) ?
N4 Ni1 O1 3_676 . 90.39(7) ?
N4 Ni1 O1 . . 89.61(7) ?
N1 Ni1 O1 . 3_676 91.68(4) ?
N1 Ni1 O1 3_676 3_676 88.32(4) ?
N4 Ni1 O1 3_676 3_676 89.61(7) ?
N4 Ni1 O1 . 3_676 90.38(7) ?
O1 Ni1 O1 . 3_676 180.0 ?
C1 S1 C3 . . 89.29(7) ?
N2 O1 Ni1 . . 124.18(8) ?
C3 N1 C2 . . 110.91(11) ?
C3 N1 Ni1 . . 125.52(9) ?
C2 N1 Ni1 . . 123.11(9) ?
O1 N2 C4 . . 127.15(11) ?
O1 N2 C5 . . 119.91(11) ?
C4 N2 C5 . . 112.82(10) ?
O2 N3 C4 . . 123.76(12) ?
O2 N3 C6 . . 123.12(11) ?
C4 N3 C6 . . 112.60(11) ?
N5 N4 Ni1 . . 129.20(13) ?
N6 N5 N4 . . 178.30(19) ?
C2 C1 S1 . . 110.99(11) ?
C2 C1 H1 . . 124.5 ?
S1 C1 H1 . . 124.5 ?
C1 C2 N1 . . 114.84(12) ?
C1 C2 H2A . . 122.6 ?
N1 C2 H2A . . 122.6 ?
N1 C3 C4 . . 122.97(11) ?
N1 C3 S1 . . 113.94(10) ?
C4 C3 S1 . . 122.99(9) ?
N2 C4 N3 . . 108.88(11) ?
N2 C4 C3 . . 127.35(11) ?
N3 C4 C3 . . 123.63(12) ?
N2 C5 C7 . . 109.04(11) ?
N2 C5 C8 . . 105.60(12) ?
C7 C5 C8 . . 109.74(15) ?
N2 C5 C6 . . 101.18(10) ?
C7 C5 C6 . . 115.82(12) ?
C8 C5 C6 . . 114.50(12) ?
N3 C6 C10 . . 109.03(13) ?
N3 C6 C9 . . 106.66(13) ?
C10 C6 C9 . . 109.73(13) ?
N3 C6 C5 . . 101.08(10) ?
C10 C6 C5 . . 115.53(13) ?
C9 C6 C5 . . 114.01(13) ?
C5 C7 H7A . . 109.5 ?
C5 C7 H7B . . 109.5 ?
H7A C7 H7B . . 109.5 ?
C5 C7 H7C . . 109.5 ?
H7A C7 H7C . . 109.5 ?
H7B C7 H7C . . 109.5 ?
C5 C8 H8A . . 109.5 ?
C5 C8 H8B . . 109.5 ?
H8A C8 H8B . . 109.5 ?
C5 C8 H8C . . 109.5 ?
H8A C8 H8C . . 109.5 ?
H8B C8 H8C . . 109.5 ?
C6 C9 H9A . . 109.5 ?
C6 C9 H9B . . 109.5 ?
H9A C9 H9B . . 109.5 ?
C6 C9 H9C . . 109.5 ?
H9A C9 H9C . . 109.5 ?
H9B C9 H9C . . 109.5 ?
C6 C10 H10A . . 109.5 ?
C6 C10 H10B . . 109.5 ?
H10A C10 H10B . . 109.5 ?
C6 C10 H10C . . 109.5 ?
H10A C10 H10C . . 109.5 ?
H10B C10 H10C . . 109.5 ?

loop_
_geom_bond_atom_site_label_1
_geom_bond_atom_site_label_2
_geom_bond_site_symmetry_2
_geom_bond_distance
_geom_bond_publ_flag
Ni1 N1 . 2.0619(11) ?
Ni1 N1 3_676 2.0619(11) ?
Ni1 N4 3_676 2.0753(15) ?
Ni1 N4 . 2.0753(15) ?
Ni1 O1 . 2.0831(10) ?
Ni1 O1 3_676 2.0832(10) ?
S1 C1 . 1.7040(16) ?
S1 C3 . 1.7204(13) ?
O1 N2 . 1.2880(14) ?
O2 N3 . 1.2756(17) ?
N1 C3 . 1.3222(16) ?
N1 C2 . 1.3669(17) ?
N2 C4 . 1.3398(18) ?
N2 C5 . 1.5055(16) ?
N3 C4 . 1.3520(16) ?
N3 C6 . 1.5047(19) ?
N4 N5 . 1.1745(19) ?
N5 N6 . 1.1547(19) ?
C1 C2 . 1.351(2) ?
C1 H1 . 0.9300 ?
C2 H2A . 0.9300 ?
C3 C4 . 1.4387(18) ?
C5 C7 . 1.523(2) ?
C5 C8 . 1.530(2) ?
C5 C6 . 1.563(2) ?
C6 C10 . 1.5243(19) ?
C6 C9 . 1.527(2) ?
C7 H7A . 0.9600 ?
C7 H7B . 0.9600 ?
C7 H7C . 0.9600 ?
C8 H8A . 0.9600 ?
C8 H8B . 0.9600 ?
C8 H8C . 0.9600 ?
C9 H9A . 0.9600 ?
C9 H9B . 0.9600 ?
C9 H9C . 0.9600 ?
C10 H10A . 0.9600 ?
C10 H10B . 0.9600 ?
C10 H10C . 0.9600 ?

loop_
_geom_torsion_atom_site_label_1
_geom_torsion_atom_site_label_2
_geom_torsion_atom_site_label_3
_geom_torsion_atom_site_label_4
_geom_torsion_site_symmetry_1
_geom_torsion_site_symmetry_2
_geom_torsion_site_symmetry_3
_geom_torsion_site_symmetry_4
_geom_torsion
_geom_torsion_publ_flag
N1 Ni1 O1 N2 . . . . -21.29(12) ?
N1 Ni1 O1 N2 3_676 . . . 158.71(12) ?
N4 Ni1 O1 N2 3_676 . . . 69.92(13) ?
N4 Ni1 O1 N2 . . . . -110.08(13) ?
O1 Ni1 O1 N2 3_676 . . . -114(16) ?
N1 Ni1 N1 C3 3_676 . . . 177(16) ?
N4 Ni1 N1 C3 3_676 . . . -70.05(12) ?
N4 Ni1 N1 C3 . . . . 109.95(12) ?
O1 Ni1 N1 C3 . . . . 20.30(11) ?
O1 Ni1 N1 C3 3_676 . . . -159.70(11) ?
N1 Ni1 N1 C2 3_676 . . . -11(16) ?
N4 Ni1 N1 C2 3_676 . . . 101.39(12) ?
N4 Ni1 N1 C2 . . . . -78.61(12) ?
O1 Ni1 N1 C2 . . . . -168.26(11) ?
O1 Ni1 N1 C2 3_676 . . . 11.74(11) ?
Ni1 O1 N2 C4 . . . . 15.2(2) ?
Ni1 O1 N2 C5 . . . . -160.42(9) ?
N1 Ni1 N4 N5 . . . . 148.00(19) ?
N1 Ni1 N4 N5 3_676 . . . -32.00(19) ?
N4 Ni1 N4 N5 3_676 . . . 21(16) ?
O1 Ni1 N4 N5 . . . . -123.68(18) ?
O1 Ni1 N4 N5 3_676 . . . 56.32(18) ?
Ni1 N4 N5 N6 . . . . -17E1(10) ?
C3 S1 C1 C2 . . . . -0.63(12) ?
S1 C1 C2 N1 . . . . -0.18(17) ?
C3 N1 C2 C1 . . . . 1.19(18) ?
Ni1 N1 C2 C1 . . . . -171.36(10) ?
C2 N1 C3 C4 . . . . 174.82(12) ?
Ni1 N1 C3 C4 . . . . -12.85(18) ?
C2 N1 C3 S1 . . . . -1.67(15) ?
Ni1 N1 C3 S1 . . . . 170.66(6) ?
C1 S1 C3 N1 . . . . 1.34(11) ?
C1 S1 C3 C4 . . . . -175.14(12) ?
O1 N2 C4 N3 . . . . 177.25(14) ?
C5 N2 C4 N3 . . . . -6.89(15) ?
O1 N2 C4 C3 . . . . 1.4(2) ?
C5 N2 C4 C3 . . . . 177.22(13) ?
O2 N3 C4 N2 . . . . -178.14(14) ?
C6 N3 C4 N2 . . . . -6.19(16) ?
O2 N3 C4 C3 . . . . -2.1(2) ?
C6 N3 C4 C3 . . . . 169.88(12) ?
N1 C3 C4 N2 . . . . -2.8(2) ?
S1 C3 C4 N2 . . . . 173.34(11) ?
N1 C3 C4 N3 . . . . -178.16(13) ?
S1 C3 C4 N3 . . . . -1.98(19) ?
O1 N2 C5 C7 . . . . -45.32(18) ?
C4 N2 C5 C7 . . . . 138.49(14) ?
O1 N2 C5 C8 . . . . 72.54(16) ?
C4 N2 C5 C8 . . . . -103.65(14) ?
O1 N2 C5 C6 . . . . -167.85(12) ?
C4 N2 C5 C6 . . . . 15.96(14) ?
O2 N3 C6 C10 . . . . -50.34(19) ?
C4 N3 C6 C10 . . . . 137.65(14) ?
O2 N3 C6 C9 . . . . 68.08(18) ?
C4 N3 C6 C9 . . . . -103.93(14) ?
O2 N3 C6 C5 . . . . -172.49(14) ?
C4 N3 C6 C5 . . . . 15.50(15) ?
N2 C5 C6 N3 . . . . -17.26(12) ?
C7 C5 C6 N3 . . . . -134.97(13) ?
C8 C5 C6 N3 . . . . 95.77(14) ?
N2 C5 C6 C10 . . . . -134.76(13) ?
C7 C5 C6 C10 . . . . 107.53(16) ?
C8 C5 C6 C10 . . . . -21.73(19) ?
N2 C5 C6 C9 . . . . 96.76(13) ?
C7 C5 C6 C9 . . . . -20.95(18) ?
C8 C5 C6 C9 . . . . -150.21(14) ?
